data_7002802
loop_
_publ_author_name
'Liu, Yen-Shen'
'Tang, Ming-Feng'
'Lii, Kwang-Hwa'

_publ_section_title
;
 Rare earth metal squarates incorporating ethylene glycol ligand with a
 three-dimensional framework structure: RE(C4O4)1.5(C2H6O2) (RE = Y,
 La--Nd, Sm--Lu)
;
_journal_issue 44
_journal_name_full 'Dalton Transactions'
_journal_page_first 9781
_journal_page_last 9786
_journal_paper_doi 10.1039/b911962k
_journal_year 2009
_chemical_formula_moiety Ho(C4O4)1.5(C2H6O2)
_chemical_formula_sum 'C8 H6 Ho O8'
_chemical_formula_weight 395.06
_chemical_name_systematic
;
?
;
_space_group_IT_number 15
_symmetry_cell_setting monoclinic
_symmetry_space_group_name_Hall '-C 2yc'
_symmetry_space_group_name_H-M 'C 1 2/c 1'
_atom_sites_solution_hydrogens difmap
_atom_sites_solution_primary direct
_atom_sites_solution_secondary difmap
_audit_creation_method SHELXL-97
_cell_angle_alpha 90.00
_cell_angle_beta 99.151(2)
_cell_angle_gamma 90.00
_cell_formula_units_Z 8
_cell_length_a 12.7571(5)
_cell_length_b 12.0918(5)
_cell_length_c 12.5485(5)
_cell_measurement_temperature 296(2)
_cell_volume 1911.05(13)
_computing_cell_refinement 'Bruker SHELXTL'
_computing_data_collection 'Bruker SHELXTL'
_computing_data_reduction 'Bruker SHELXTL'
_computing_molecular_graphics Diamond
_computing_structure_refinement 'SHELXL-97 (Sheldrick, 1997)'
_computing_structure_solution 'SHELXS-97 (Sheldrick, 1990)'
_diffrn_ambient_temperature 296(2)
_diffrn_measured_fraction_theta_full 0.995
_diffrn_measured_fraction_theta_max 0.995
_diffrn_measurement_device_type 'CCD area detector'
_diffrn_measurement_method 'phi and omega scans'
_diffrn_radiation_monochromator graphite
_diffrn_radiation_source 'fine-focus sealed tube'
_diffrn_radiation_type MoK\a
_diffrn_radiation_wavelength 0.71073
_diffrn_reflns_av_R_equivalents 0.0214
_diffrn_reflns_av_sigmaI/netI 0.0193
_diffrn_reflns_limit_h_max 17
_diffrn_reflns_limit_h_min -12
_diffrn_reflns_limit_k_max 16
_diffrn_reflns_limit_k_min -15
_diffrn_reflns_limit_l_max 14
_diffrn_reflns_limit_l_min -16
_diffrn_reflns_number 9103
_diffrn_reflns_theta_full 28.37
_diffrn_reflns_theta_max 28.37
_diffrn_reflns_theta_min 2.33
_exptl_absorpt_coefficient_mu 8.312
_exptl_absorpt_correction_T_max 0.7457
_exptl_absorpt_correction_T_min 0.5123
_exptl_absorpt_correction_type empirical
_exptl_crystal_colour orange
_exptl_crystal_density_diffrn 2.746
_exptl_crystal_density_method 'not measured'
_exptl_crystal_description rod-like
_exptl_crystal_F_000 1480
_exptl_crystal_size_max 0.25
_exptl_crystal_size_mid 0.15
_exptl_crystal_size_min 0.15
_refine_diff_density_max 1.490
_refine_diff_density_min -0.764
_refine_diff_density_rms 0.120
_refine_ls_extinction_method none
_refine_ls_goodness_of_fit_ref 1.041
_refine_ls_hydrogen_treatment mixed
_refine_ls_matrix_type full
_refine_ls_number_parameters 178
_refine_ls_number_reflns 2384
_refine_ls_number_restraints 0
_refine_ls_restrained_S_all 1.041
_refine_ls_R_factor_all 0.0179
_refine_ls_R_factor_gt 0.0166
_refine_ls_shift/su_max 0.001
_refine_ls_shift/su_mean 0.000
_refine_ls_structure_factor_coef Fsqd
_refine_ls_weighting_details 'calc w=1/[\s^2^(Fo^2^)+(0.0206P)^2^+4.4358P] where P=(Fo^2^+2Fc^2^)/3'
_refine_ls_weighting_scheme calc
_refine_ls_wR_factor_gt 0.0398
_refine_ls_wR_factor_ref 0.0404
_reflns_number_gt 2250
_reflns_number_total 2384
_reflns_threshold_expression >2sigma(I)
_cod_data_source_file b911962k.txt
_cod_data_source_block HoSqEg
_cod_original_sg_symbol_H-M C2/c
_cod_database_code 7002802

loop_
_symmetry_equiv_pos_as_xyz
'x, y, z'
'-x, y, -z+1/2'
'x+1/2, y+1/2, z'
'-x+1/2, y+1/2, -z+1/2'
'-x, -y, -z'
'x, -y, z-1/2'
'-x+1/2, -y+1/2, -z'
'x+1/2, -y+1/2, z-1/2'

loop_
_atom_site_label
_atom_site_type_symbol
_atom_site_fract_x
_atom_site_fract_y
_atom_site_fract_z
_atom_site_U_iso_or_equiv
_atom_site_adp_type
_atom_site_occupancy
_atom_site_symmetry_multiplicity
_atom_site_calc_flag
_atom_site_refinement_flags
_atom_site_disorder_assembly
_atom_site_disorder_group
Ho1 Ho 0.272780(8) 0.463172(9) 0.222446(8) 0.01071(5) Uani 1 1 d . . .
O1 O 0.23953(16) 0.40996(15) 0.40090(14) 0.0169(4) Uani 1 1 d . . .
O2 O 0.20915(16) 0.14688(15) 0.34579(14) 0.0187(4) Uani 1 1 d . . .
O3 O 0.37006(16) 0.43182(19) 0.08730(16) 0.0241(4) Uani 1 1 d . . .
O4 O 0.59882(16) 0.55203(17) 0.16074(15) 0.0201(4) Uani 1 1 d . . .
O5 O 0.37847(17) 0.31502(18) 0.27713(18) 0.0274(5) Uani 1 1 d . . .
O6 O 0.37476(18) 0.04992(17) 0.24225(19) 0.0263(5) Uani 1 1 d . . .
O7 O 0.14947(18) 0.46622(17) 0.04845(18) 0.0235(5) Uani 1 1 d . . .
O8 O 0.1586(2) 0.30796(19) 0.18966(19) 0.0327(5) Uani 1 1 d . . .
C1 C 0.2453(2) 0.3216(2) 0.45383(19) 0.0141(5) Uani 1 1 d . . .
C2 C 0.2325(2) 0.2031(2) 0.4302(2) 0.0145(5) Uani 1 1 d . . .
C3 C 0.4415(2) 0.4693(2) 0.0402(2) 0.0162(5) Uani 1 1 d . . .
C4 C 0.5443(2) 0.5224(2) 0.0729(2) 0.0145(5) Uani 1 1 d . . .
C5 C 0.4439(2) 0.2447(2) 0.2583(2) 0.0148(5) Uani 1 1 d . . .
C6 C 0.44319(19) 0.1245(2) 0.2506(2) 0.0138(5) Uani 1 1 d . . .
C7 C 0.0867(3) 0.3691(3) 0.0170(3) 0.0348(8) Uani 1 1 d . . .
C8 C 0.0602(3) 0.3194(3) 0.1177(3) 0.0341(8) Uani 1 1 d . . .
H7A H 0.131(4) 0.308(5) -0.017(4) 0.091(18) Uiso 1 1 d . . .
H7B H 0.019(3) 0.387(3) -0.029(3) 0.037(10) Uiso 1 1 d . . .
H8A H 0.019(3) 0.246(3) 0.098(3) 0.036(10) Uiso 1 1 d . . .
H8B H 0.009(3) 0.375(3) 0.150(3) 0.039(11) Uiso 1 1 d . . .
H8O H 0.164(3) 0.252(3) 0.222(3) 0.037(11) Uiso 1 1 d . . .
H7O H 0.184(4) 0.483(3) 0.001(4) 0.041(12) Uiso 1 1 d . . .

loop_
_atom_site_aniso_label
_atom_site_aniso_U_11
_atom_site_aniso_U_22
_atom_site_aniso_U_33
_atom_site_aniso_U_23
_atom_site_aniso_U_13
_atom_site_aniso_U_12
Ho1 0.01132(7) 0.01008(7) 0.01049(7) 0.00115(4) 0.00098(4) 0.00167(4)
O1 0.0282(10) 0.0106(9) 0.0124(8) 0.0014(7) 0.0045(7) 0.0019(7)
O2 0.0295(10) 0.0131(9) 0.0121(9) -0.0034(7) -0.0005(8) -0.0017(8)
O3 0.0220(10) 0.0309(11) 0.0217(10) 0.0015(9) 0.0105(8) -0.0034(9)
O4 0.0211(10) 0.0233(10) 0.0134(9) -0.0035(7) -0.0050(8) 0.0041(8)
O5 0.0284(11) 0.0211(11) 0.0355(12) 0.0075(9) 0.0132(9) 0.0134(9)
O6 0.0232(11) 0.0228(11) 0.0350(12) -0.0063(9) 0.0109(9) -0.0122(8)
O7 0.0232(11) 0.0298(12) 0.0165(10) 0.0046(8) -0.0002(9) -0.0062(8)
O8 0.0421(13) 0.0203(11) 0.0293(12) 0.0115(9) -0.0144(10) -0.0109(10)
C1 0.0166(12) 0.0138(12) 0.0119(11) -0.0011(9) 0.0026(9) -0.0007(10)
C2 0.0180(12) 0.0128(12) 0.0124(11) 0.0001(9) 0.0022(10) -0.0001(10)
C3 0.0163(12) 0.0182(13) 0.0144(12) 0.0009(9) 0.0036(10) 0.0038(10)
C4 0.0156(12) 0.0161(13) 0.0115(11) -0.0003(9) 0.0012(10) 0.0047(10)
C5 0.0148(12) 0.0154(12) 0.0141(12) 0.0030(9) 0.0018(9) 0.0022(10)
C6 0.0146(12) 0.0145(12) 0.0126(11) 0.0007(9) 0.0024(9) -0.0005(10)
C7 0.0370(18) 0.038(2) 0.0251(16) 0.0009(14) -0.0084(14) -0.0101(16)
C8 0.0315(17) 0.0288(18) 0.0376(18) 0.0067(14) -0.0079(14) -0.0120(14)

loop_
_atom_type_symbol
_atom_type_description
_atom_type_scat_dispersion_real
_atom_type_scat_dispersion_imag
_atom_type_scat_source
C C 0.0033 0.0016 'International Tables Vol C Tables 4.2.6.8 and 6.1.1.4'
H H 0.0000 0.0000 'International Tables Vol C Tables 4.2.6.8 and 6.1.1.4'
O O 0.0106 0.0060 'International Tables Vol C Tables 4.2.6.8 and 6.1.1.4'
Ho Ho -0.2175 4.6783 'International Tables Vol C Tables 4.2.6.8 and 6.1.1.4'

loop_
_geom_angle_atom_site_label_1
_geom_angle_atom_site_label_2
_geom_angle_atom_site_label_3
_geom_angle
_geom_angle_site_symmetry_1
_geom_angle_site_symmetry_3
_geom_angle_publ_flag
O6 Ho1 O5 140.95(8) 4 . ?
O6 Ho1 O4 100.98(8) 4 2_655 ?
O5 Ho1 O4 81.21(8) . 2_655 ?
O6 Ho1 O3 142.16(8) 4 . ?
O5 Ho1 O3 74.24(8) . . ?
O4 Ho1 O3 97.79(8) 2_655 . ?
O6 Ho1 O8 83.88(9) 4 . ?
O5 Ho1 O8 75.41(9) . . ?
O4 Ho1 O8 147.28(7) 2_655 . ?
O3 Ho1 O8 97.53(9) . . ?
O6 Ho1 O2 76.76(7) 4 4 ?
O5 Ho1 O2 138.32(7) . 4 ?
O4 Ho1 O2 72.22(7) 2_655 4 ?
O3 Ho1 O2 78.17(7) . 4 ?
O8 Ho1 O2 139.49(7) . 4 ?
O6 Ho1 O1 70.70(7) 4 . ?
O5 Ho1 O1 72.33(7) . . ?
O4 Ho1 O1 75.28(7) 2_655 . ?
O3 Ho1 O1 146.51(7) . . ?
O8 Ho1 O1 75.99(7) . . ?
O2 Ho1 O1 127.81(6) 4 . ?
O6 Ho1 O7 74.59(8) 4 . ?
O5 Ho1 O7 122.57(8) . . ?
O4 Ho1 O7 147.92(7) 2_655 . ?
O3 Ho1 O7 72.10(8) . . ?
O8 Ho1 O7 64.71(7) . . ?
O2 Ho1 O7 75.88(6) 4 . ?
O1 Ho1 O7 129.47(7) . . ?
C1 O1 Ho1 135.17(16) . . ?
C2 O2 Ho1 141.10(17) . 4_545 ?
C3 O3 Ho1 144.5(2) . . ?
C4 O4 Ho1 131.92(17) . 2_655 ?
C5 O5 Ho1 149.82(19) . . ?
C6 O6 Ho1 155.88(19) . 4_545 ?
C7 O7 Ho1 118.45(18) . . ?
C7 O7 H7O 110(3) . . ?
Ho1 O7 H7O 108(3) . . ?
C8 O8 Ho1 119.09(19) . . ?
C8 O8 H8O 114(3) . . ?
Ho1 O8 H8O 126(3) . . ?
O1 C1 C2 136.9(2) . . ?
O1 C1 C2 133.2(2) . 7_556 ?
C2 C1 C2 90.0(2) . 7_556 ?
O2 C2 C1 134.8(2) . . ?
O2 C2 C1 135.2(2) . 7_556 ?
C1 C2 C1 90.0(2) . 7_556 ?
O3 C3 C4 136.0(3) . . ?
O3 C3 C4 134.1(3) . 5_665 ?
C4 C3 C4 89.9(2) . 5_665 ?
O4 C4 C3 135.9(3) . . ?
O4 C4 C3 134.0(3) . 5_665 ?
C3 C4 C3 90.1(2) . 5_665 ?
O5 C5 C6 134.4(2) . . ?
O5 C5 C5 136.28(16) . 2_655 ?
C6 C5 C5 89.25(14) . 2_655 ?
O6 C6 C6 133.27(16) . 2_655 ?
O6 C6 C5 136.4(2) . . ?
C6 C6 C5 90.26(14) 2_655 . ?
O7 C7 C8 106.8(3) . . ?
O7 C7 H7A 112(3) . . ?
C8 C7 H7A 105(3) . . ?
O7 C7 H7B 113(2) . . ?
C8 C7 H7B 107(2) . . ?
H7A C7 H7B 113(4) . . ?
O8 C8 C7 106.3(3) . . ?
O8 C8 H8A 115(2) . . ?
C7 C8 H8A 109(2) . . ?
O8 C8 H8B 111(2) . . ?
C7 C8 H8B 108(2) . . ?
H8A C8 H8B 108(3) . . ?

loop_
_geom_bond_atom_site_label_1
_geom_bond_atom_site_label_2
_geom_bond_distance
_geom_bond_site_symmetry_2
_geom_bond_publ_flag
Ho1 O6 2.259(2) 4 ?
Ho1 O5 2.281(2) . ?
Ho1 O4 2.2852(19) 2_655 ?
Ho1 O3 2.2867(19) . ?
Ho1 O8 2.372(2) . ?
Ho1 O2 2.4049(18) 4 ?
Ho1 O1 2.4311(17) . ?
Ho1 O7 2.480(2) . ?
O1 C1 1.254(3) . ?
O2 C2 1.254(3) . ?
O2 Ho1 2.4049(18) 4_545 ?
O3 C3 1.248(3) . ?
O4 C4 1.258(3) . ?
O4 Ho1 2.2852(19) 2_655 ?
O5 C5 1.241(3) . ?
O6 C6 1.248(3) . ?
O6 Ho1 2.259(2) 4_545 ?
O7 C7 1.441(4) . ?
O7 H7O 0.82(4) . ?
O8 C8 1.432(4) . ?
O8 H8O 0.79(4) . ?
C1 C2 1.467(4) . ?
C1 C2 1.469(3) 7_556 ?
C2 C1 1.469(3) 7_556 ?
C3 C4 1.459(4) . ?
C3 C4 1.462(4) 5_665 ?
C4 C3 1.462(4) 5_665 ?
C5 C6 1.456(4) . ?
C5 C5 1.477(5) 2_655 ?
C6 C6 1.452(5) 2_655 ?
C7 C8 1.487(5) . ?
C7 H7A 1.05(6) . ?
C7 H7B 0.98(4) . ?
C8 H8A 1.05(4) . ?
C8 H8B 1.07(4) . ?
